data_4035877
loop_
_publ_author_name
'Zhao, Meng-Yao'
'Wang, De-Xian'
'Wang, Mei-Xiang'

_publ_section_title
;
 Synthesis, Structure, and Properties of Corona[6]arenes and Their
 Assembly with Anions in the Crystalline State.
;
_journal_issue 3
_journal_name_full 'The Journal of organic chemistry'
_journal_page_first 1502
_journal_page_last 1509
_journal_paper_doi 10.1021/acs.joc.7b03136
_journal_volume 83
_journal_year 2018
_chemical_formula_moiety 'C30 H19 N9 O6, 2(C2 H6 O S)'
_chemical_formula_sum 'C34 H31 N9 O8 S2'
_chemical_formula_weight 757.80
_space_group_crystal_system monoclinic
_space_group_IT_number 4
_space_group_name_Hall 'P 2yb'
_space_group_name_H-M_alt 'P 1 21 1'
_atom_sites_solution_hydrogens geom
_atom_sites_solution_primary dual
_audit_creation_date 2017-07-14
_audit_creation_method
;
Olex2 1.2
(compiled 2017.03.28 svn.r3405 for OlexSys, GUI svn.r5337)
;
_audit_update_record
;
????
;
_cell_angle_alpha 90
_cell_angle_beta 98.222(6)
_cell_angle_gamma 90
_cell_formula_units_Z 4
_cell_length_a 7.975(3)
_cell_length_b 22.255(7)
_cell_length_c 20.676(7)
_cell_measurement_reflns_used 10487
_cell_measurement_temperature 173(2)
_cell_measurement_theta_max 27.4846
_cell_measurement_theta_min 1.3518
_cell_volume 3632(2)
_computing_cell_refinement 'CrystalClear (Rigaku Inc., 2007)'
_computing_data_collection 'CrystalClear (Rigaku Inc., 2007)'
_computing_data_reduction 'CrystalClear (Rigaku Inc., 2007)'
_computing_molecular_graphics 'Olex2 (Dolomanov et al., 2009)'
_computing_publication_material 'CIFTAB (Sheldrick, 2013)'
_computing_structure_refinement 'ShelXL (Sheldrick, 2015)'
_computing_structure_solution 'ShelXT (Sheldrick, 2015)'
_diffrn_ambient_temperature 173.15
_diffrn_measured_fraction_theta_full 0.997
_diffrn_measured_fraction_theta_max 0.997
_diffrn_measurement_device_type 'MM007-HF CCD(Saturn 724+)'
_diffrn_measurement_method '\w scans at fixed \c = 45\%'
_diffrn_radiation_monochromator Confocal
_diffrn_radiation_type MoK\a
_diffrn_radiation_wavelength 0.71073
_diffrn_reflns_av_R_equivalents 0.0522
_diffrn_reflns_av_unetI/netI 0.0721
_diffrn_reflns_Laue_measured_fraction_full 0.997
_diffrn_reflns_Laue_measured_fraction_max 0.997
_diffrn_reflns_limit_h_max 8
_diffrn_reflns_limit_h_min -9
_diffrn_reflns_limit_k_max 26
_diffrn_reflns_limit_k_min -26
_diffrn_reflns_limit_l_max 24
_diffrn_reflns_limit_l_min -23
_diffrn_reflns_number 22248
_diffrn_reflns_point_group_measured_fraction_full 0.954
_diffrn_reflns_point_group_measured_fraction_max 0.954
_diffrn_reflns_theta_full 25.198
_diffrn_reflns_theta_max 25.198
_diffrn_reflns_theta_min 1.830
_diffrn_source 'Rotating Anode'
_exptl_absorpt_coefficient_mu 0.210
_exptl_absorpt_correction_T_max 1.0000
_exptl_absorpt_correction_T_min 0.18911
_exptl_absorpt_correction_type multi-scan
_exptl_absorpt_process_details 'CrystalClear (Rigaku Inc., 2007)'
_exptl_crystal_colour red
_exptl_crystal_density_diffrn 1.386
_exptl_crystal_description prism
_exptl_crystal_F_000 1576
_exptl_crystal_size_max 0.32
_exptl_crystal_size_mid 0.22
_exptl_crystal_size_min 0.03
_refine_diff_density_max 0.962
_refine_diff_density_min -0.235
_refine_diff_density_rms 0.059
_refine_ls_abs_structure_details
;
 Flack x determined using 2731 quotients [(I+)-(I-)]/[(I+)+(I-)]
 (Parsons, Flack and Wagner, Acta Cryst. B69 (2013) 249-259).
;
_refine_ls_abs_structure_Flack 0.12(7)
_refine_ls_extinction_method none
_refine_ls_goodness_of_fit_ref 1.080
_refine_ls_hydrogen_treatment constr
_refine_ls_matrix_type full
_refine_ls_number_parameters 1058
_refine_ls_number_reflns 12506
_refine_ls_number_restraints 214
_refine_ls_restrained_S_all 1.091
_refine_ls_R_factor_all 0.1196
_refine_ls_R_factor_gt 0.0970
_refine_ls_shift/su_max 0.001
_refine_ls_shift/su_mean 0.000
_refine_ls_structure_factor_coef Fsqd
_refine_ls_weighting_details 'w=1/[\s^2^(Fo^2^)+(0.1053P)^2^+3.3594P] where P=(Fo^2^+2Fc^2^)/3'
_refine_ls_weighting_scheme calc
_refine_ls_wR_factor_gt 0.2257
_refine_ls_wR_factor_ref 0.2462
_reflns_Friedel_coverage 0.862
_reflns_Friedel_fraction_full 0.909
_reflns_Friedel_fraction_max 0.909
_reflns_number_gt 9515
_reflns_number_total 12506
_reflns_threshold_expression 'I > 2\s(I)'
_cod_data_source_file jo7b03136_si_003.cif
_cod_data_source_block mx6111a
_cod_database_code 4035877
_shelx_shelxl_version_number 2016/6
_shelx_space_group_comment
;
The symmetry employed for this shelxl refinement is uniquely defined
by the following loop, which should always be used as a source of
symmetry information in preference to the above space-group names.
They are only intended as comments.
;
_shelx_estimated_absorpt_t_max 0.994
_shelx_estimated_absorpt_t_min 0.936
_olex2_refinement_description
;
1. Fixed Uiso
 At 1.2 times of:
  All C(H) groups
 At 1.5 times of:
  All C(H,H,H) groups, All C(H,H,H,H,H,H) groups
2. Restrained distances
 S4A-C38A = S4A-C37A = S3-C38 = S3-C37
 1.82 with sigma of 0.02
 S4A-O9A = S3-O9
 1.45 with sigma of 0.01
 S3A-O8A
 1.45 with sigma of 0.01
 S3A-C35A
 1.82 with sigma of 0.01
 C38-C37
 2.6 with sigma of 0.02
3. Uiso/Uaniso restraints and constraints
S3 \\sim O9 \\sim C37 \\sim C38 \\sim S4A \\sim O9A \\sim C37A \\sim C38A:
within 1.7A with sigma of 0.02 and sigma for terminal atoms of 0.04
S3A \\sim C35A \\sim O8A \\sim C36A \\sim S4 \\sim O8 \\sim C35 \\sim C36:
within 1.7A with sigma of 0.02 and sigma for terminal atoms of 0.04
Uanis(C38) \\sim Ueq, Uanis(S3) \\sim Ueq, Uanis(O9) \\sim Ueq, Uanis(C37)
\\sim Ueq, Uanis(S4A) \\sim Ueq, Uanis(C37A) \\sim Ueq, Uanis(C38A) \\sim Ueq,
Uanis(O9A) \\sim Ueq: with sigma of 0.01 and sigma for terminal atoms of 0.02
Uanis(C36A) \\sim Ueq, Uanis(S3A) \\sim Ueq, Uanis(C35A) \\sim Ueq, Uanis(O8A)
\\sim Ueq, Uanis(C36) \\sim Ueq, Uanis(S4) \\sim Ueq, Uanis(O8) \\sim Ueq,
Uanis(C35) \\sim Ueq: with sigma of 0.01 and sigma for terminal atoms of 0.02
4. Others
 Sof(S1A)=Sof(H31D)=Sof(H31E)=Sof(H31F)=Sof(H32D)=Sof(H32E)=Sof(H32F)=1-FVAR(1)
 Sof(S1)=Sof(H31A)=Sof(H31B)=Sof(H31C)=Sof(H32A)=Sof(H32B)=Sof(H32C)=FVAR(1)
 Sof(S2A)=Sof(H33D)=Sof(H33E)=Sof(H33F)=Sof(H34D)=Sof(H34E)=Sof(H34F)=1-FVAR(2)
 Sof(S2)=Sof(H33A)=Sof(H33B)=Sof(H33C)=Sof(H34A)=Sof(H34B)=Sof(H34C)=FVAR(2)
 Sof(S3A)=Sof(C35A)=Sof(H35A)=Sof(H35B)=Sof(H35C)=Sof(O8A)=Sof(C36A)=Sof(H36A)=
 Sof(H36B)=Sof(H36C)=1-FVAR(3)
 Sof(S4)=Sof(O8)=Sof(C35)=Sof(H35D)=Sof(H35E)=Sof(H35F)=Sof(C36)=Sof(H36D)=
 Sof(H36E)=Sof(H36F)=FVAR(3)
 Sof(S4A)=Sof(O9A)=Sof(C37A)=Sof(H37D)=Sof(H37E)=Sof(H37F)=Sof(C38A)=Sof(H38D)=
 Sof(H38E)=Sof(H38F)=1-FVAR(4)
 Sof(S3)=Sof(O9)=Sof(C37)=Sof(H37A)=Sof(H37B)=Sof(H37C)=Sof(C38)=Sof(H38A)=
 Sof(H38B)=Sof(H38C)=FVAR(4)
 Fixed Z: C35A(0.15505)
5.a Me refined with riding coordinates:
 C33(H33A,H33B,H33C), C33(H33D,H33E,H33F), C34(H34A,H34B,H34C), C34(H34D,H34E,
 H34F), C31(H31A,H31B,H31C), C31(H31D,H31E,H31F), C32(H32A,H32B,H32C), C32(H32D,
 H32E,H32F)
5.b Aromatic/amide H refined with riding coordinates:
 C4(H4), C5(H5), C7(H7), C8(H8), C10(H10), C11(H11), C13(H13), C14(H14),
 C18(H18), C19(H19), C21(H21), C22(H22), C26(H26), C27(H27), C29(H29), C30(H30),
  C4A(H4A), C5A(H5A), C7A(H7A), C8A(H8A), C10A(H10A), C11A(H11A), C13A(H13A),
 C14A(H14A), C18A(H18A), C19A(H19A), C21A(H21A), C22A(H22A), C26A(H26A),
 C27A(H27A), C29A(H29A), C30A(H30A)
5.c Idealised Me refined as rotating group:
 C24(H24A,H24B,H24C), C24A(H24D,H24E,H24F), C35A(H35A,H35B,H35C), C36A(H36A,
 H36B,H36C), C37(H37A,H37B,H37C), C38(H38A,H38B,H38C), C35(H35D,H35E,H35F),
 C36(H36D,H36E,H36F), C37A(H37D,H37E,H37F), C38A(H38D,H38E,H38F)
;
_olex2_submission_special_instructions 'No special instructions were received'

loop_
_space_group_symop_operation_xyz
'x, y, z'
'-x, y+1/2, -z'

loop_
_atom_site_label
_atom_site_type_symbol
_atom_site_fract_x
_atom_site_fract_y
_atom_site_fract_z
_atom_site_U_iso_or_equiv
_atom_site_adp_type
_atom_site_occupancy
_atom_site_site_symmetry_order
_atom_site_calc_flag
_atom_site_refinement_flags_posn
_atom_site_refinement_flags_adp
_atom_site_refinement_flags_occupancy
_atom_site_disorder_assembly
_atom_site_disorder_group
O1 O 0.9878(11) 0.1875(4) 0.6597(4) 0.083(2) Uani 1 1 d . . . . .
O2 O 0.9868(10) 0.0490(4) 0.4572(4) 0.080(2) Uani 1 1 d . . . . .
O3 O 0.5868(10) 0.1083(4) 0.2234(4) 0.083(2) Uani 1 1 d . . . . .
O4 O 0.2086(10) 0.3158(4) 0.2168(4) 0.084(2) Uani 1 1 d . . . . .
O5 O 0.2278(9) 0.4520(3) 0.4221(3) 0.0673(18) Uani 1 1 d . . . . .
O6 O 0.7415(10) 0.5213(4) 0.6685(4) 0.084(2) Uani 1 1 d . . . . .
N1 N 1.0840(13) 0.1034(6) 0.6145(5) 0.089(3) Uani 1 1 d . . . . .
N2 N 1.0811(11) 0.0671(5) 0.5639(5) 0.078(3) Uani 1 1 d . . . . .
N3 N 0.8399(10) 0.1185(4) 0.5095(4) 0.067(2) Uani 1 1 d . . . . .
N4 N 0.8434(10) 0.1543(4) 0.5606(4) 0.068(2) Uani 1 1 d . . . . .
N5 N 0.1187(11) 0.3969(5) 0.2660(5) 0.075(2) Uani 1 1 d . . . . .
N6 N 0.1223(10) 0.4309(4) 0.3165(5) 0.072(2) Uani 1 1 d . . . . .
N7 N 0.3540(9) 0.3745(3) 0.3724(4) 0.0557(19) Uani 1 1 d . . . . .
N8 N 0.3481(9) 0.3387(3) 0.3198(4) 0.0544(18) Uani 1 1 d . . . . .
N9 N 0.7410(11) 0.4224(4) 0.6343(4) 0.064(2) Uani 1 1 d . . . . .
C1 C 0.9743(13) 0.1485(5) 0.6083(6) 0.072(3) Uani 1 1 d . . . . .
C2 C 0.9686(12) 0.0809(6) 0.5105(6) 0.074(3) Uani 1 1 d . . . . .
C3 C 0.8858(12) 0.0668(5) 0.3986(5) 0.063(3) Uani 1 1 d . . . . .
C4 C 0.7581(17) 0.0288(5) 0.3734(6) 0.079(3) Uani 1 1 d . . . . .
H4 H 0.737926 -0.007244 0.395748 0.095 Uiso 1 1 calc R . . . .
C5 C 0.6602(16) 0.0431(5) 0.3160(6) 0.076(3) Uani 1 1 d . . . . .
H5 H 0.570627 0.017112 0.298442 0.092 Uiso 1 1 calc R . . . .
C6 C 0.6897(13) 0.0943(5) 0.2834(5) 0.070(3) Uani 1 1 d . . . . .
C7 C 0.8199(18) 0.1319(7) 0.3076(7) 0.110(5) Uani 1 1 d . . . . .
H7 H 0.841896 0.167634 0.285121 0.132 Uiso 1 1 calc R . . . .
C8 C 0.9151(16) 0.1168(7) 0.3639(8) 0.108(5) Uani 1 1 d . . . . .
H8 H 1.007328 0.142044 0.380393 0.129 Uiso 1 1 calc R . . . .
C9 C 0.4942(12) 0.1603(5) 0.2235(4) 0.062(3) Uani 1 1 d . . . . .
C10 C 0.5410(14) 0.2106(6) 0.1914(5) 0.071(3) Uani 1 1 d . . . . .
H10 H 0.640281 0.209254 0.170925 0.086 Uiso 1 1 calc R . . . .
C11 C 0.4494(14) 0.2614(6) 0.1884(5) 0.069(3) Uani 1 1 d . . . . .
H11 H 0.481104 0.295643 0.165499 0.083 Uiso 1 1 calc R . . . .
C12 C 0.3052(12) 0.2624(5) 0.2204(5) 0.067(3) Uani 1 1 d . . . . .
C13 C 0.2556(14) 0.2120(6) 0.2508(6) 0.078(3) Uani 1 1 d . . . . .
H13 H 0.155803 0.213116 0.271009 0.093 Uiso 1 1 calc R . . . .
C14 C 0.3459(13) 0.1615(6) 0.2524(5) 0.070(3) Uani 1 1 d . . . . .
H14 H 0.309890 0.126563 0.273053 0.084 Uiso 1 1 calc R . . . .
C15 C 0.2268(11) 0.3507(5) 0.2715(5) 0.060(2) Uani 1 1 d . . . . .
C16 C 0.2357(11) 0.4175(4) 0.3696(5) 0.056(2) Uani 1 1 d . . . . .
C17 C 0.3546(12) 0.4452(4) 0.4763(5) 0.060(2) Uani 1 1 d . . . . .
C18 C 0.4875(16) 0.4829(5) 0.4831(5) 0.075(3) Uani 1 1 d . . . . .
H18 H 0.494225 0.513541 0.451530 0.090 Uiso 1 1 calc R . . . .
C19 C 0.6134(17) 0.4775(5) 0.5352(5) 0.082(4) Uani 1 1 d . . . . .
H19 H 0.705673 0.504874 0.539816 0.099 Uiso 1 1 calc R . . . .
C20 C 0.6083(12) 0.4318(4) 0.5824(4) 0.056(2) Uani 1 1 d . . . . .
C21 C 0.4684(12) 0.3940(4) 0.5741(5) 0.061(2) Uani 1 1 d . . . . .
H21 H 0.458802 0.363511 0.605512 0.073 Uiso 1 1 calc R . . . .
C22 C 0.3416(13) 0.3998(5) 0.5204(5) 0.064(3) Uani 1 1 d . . . . .
H22 H 0.248019 0.372998 0.514564 0.077 Uiso 1 1 calc R . . . .
C23 C 0.8061(16) 0.4703(6) 0.6748(6) 0.081(4) Uani 1 1 d . . . . .
C24 C 0.9569(14) 0.4547(7) 0.7241(5) 0.089(4) Uani 1 1 d . . . . .
H24A H 0.998764 0.491001 0.747954 0.134 Uiso 1 1 calc GR . . . .
H24B H 1.046429 0.437967 0.701580 0.134 Uiso 1 1 calc GR . . . .
H24C H 0.923839 0.424973 0.754859 0.134 Uiso 1 1 calc GR . . . .
C25 C 0.8055(11) 0.3628(5) 0.6428(4) 0.061(3) Uani 1 1 d . . . . .
C26 C 0.8945(12) 0.3391(5) 0.5940(4) 0.061(2) Uani 1 1 d . . . . .
H26 H 0.915297 0.363771 0.558484 0.073 Uiso 1 1 calc R . . . .
C27 C 0.9510(12) 0.2807(6) 0.5978(4) 0.069(3) Uani 1 1 d . . . . .
H27 H 1.009974 0.264722 0.564887 0.083 Uiso 1 1 calc R . . . .
C28 C 0.9210(12) 0.2457(5) 0.6498(5) 0.064(3) Uani 1 1 d . . . . .
C29 C 0.8353(13) 0.2685(6) 0.6977(5) 0.074(3) Uani 1 1 d . . . . .
H29 H 0.816694 0.243785 0.733540 0.089 Uiso 1 1 calc R . . . .
C30 C 0.7766(13) 0.3265(5) 0.6941(5) 0.066(3) Uani 1 1 d . . . . .
H30 H 0.716059 0.341655 0.726982 0.079 Uiso 1 1 calc R . . . .
O1A O 0.9990(11) 0.7936(3) -0.0454(4) 0.083(2) Uani 1 1 d . . . . .
O2A O 0.9626(10) 0.5754(4) -0.1324(4) 0.080(2) Uani 1 1 d . . . . .
O3A O 0.7360(11) 0.3908(3) 0.0101(4) 0.083(2) Uani 1 1 d . . . . .
O4A O 0.5168(11) 0.4486(3) 0.2458(4) 0.081(2) Uani 1 1 d . . . . .
O5A O 0.5058(8) 0.6708(3) 0.3185(3) 0.0599(16) Uani 1 1 d . . . . .
O6A O 0.5461(11) 0.9275(3) 0.2255(4) 0.074(2) Uani 1 1 d . . . . .
N1A N 1.0684(10) 0.7240(4) -0.1160(4) 0.058(2) Uani 1 1 d . . . . .
N2A N 1.0619(9) 0.6696(4) -0.1376(4) 0.059(2) Uani 1 1 d . . . . .
N3A N 0.8472(10) 0.6470(4) -0.0721(4) 0.064(2) Uani 1 1 d . . . . .
N4A N 0.8582(10) 0.7035(4) -0.0498(4) 0.065(2) Uani 1 1 d . . . . .
N5A N 0.4526(11) 0.5181(4) 0.3175(4) 0.063(2) Uani 1 1 d . . . . .
N6A N 0.4481(11) 0.5744(4) 0.3348(4) 0.059(2) Uani 1 1 d . . . . .
N7A N 0.6222(9) 0.6009(3) 0.2568(4) 0.0501(17) Uani 1 1 d . . . . .
N8A N 0.6248(9) 0.5444(3) 0.2377(4) 0.0522(18) Uani 1 1 d . . . . .
N9A N 0.6889(11) 0.8620(3) 0.1689(3) 0.0557(19) Uani 1 1 d . . . . .
C1A C 0.9721(11) 0.7379(5) -0.0706(4) 0.054(2) Uani 1 1 d . . . . .
C2A C 0.9585(12) 0.6316(5) -0.1111(5) 0.062(3) Uani 1 1 d . . . . .
C3A C 0.9021(14) 0.5296(5) -0.0948(5) 0.072(3) Uani 1 1 d . . . . .
C4A C 0.9624(15) 0.5251(7) -0.0283(6) 0.084(3) Uani 1 1 d . . . . .
H4A H 1.040805 0.553830 -0.007886 0.101 Uiso 1 1 calc R . . . .
C5A C 0.9074(16) 0.4787(6) 0.0076(6) 0.081(3) Uani 1 1 d . . . . .
H5A H 0.947677 0.474878 0.052929 0.097 Uiso 1 1 calc R . . . .
C6A C 0.7923(14) 0.4378(4) -0.0237(5) 0.065(3) Uani 1 1 d . . . . .
C7A C 0.7403(15) 0.4422(5) -0.0901(5) 0.074(3) Uani 1 1 d . . . . .
H7A H 0.667258 0.412507 -0.111802 0.088 Uiso 1 1 calc R . . . .
C8A C 0.7936(15) 0.4890(6) -0.1246(5) 0.075(3) Uani 1 1 d . . . . .
H8A H 0.753461 0.492765 -0.169942 0.090 Uiso 1 1 calc R . . . .
C9A C 0.6805(13) 0.4062(4) 0.0692(5) 0.060(2) Uani 1 1 d . . . . .
C10A C 0.5497(15) 0.4475(5) 0.0690(5) 0.074(3) Uani 1 1 d . . . . .
H10A H 0.499475 0.465689 0.029365 0.088 Uiso 1 1 calc R . . . .
C11A C 0.4934(15) 0.4619(5) 0.1278(6) 0.073(3) Uani 1 1 d . . . . .
H11A H 0.402559 0.489314 0.128948 0.087 Uiso 1 1 calc R . . . .
C12A C 0.5722(15) 0.4355(5) 0.1840(5) 0.069(3) Uani 1 1 d . . . . .
C13A C 0.7038(17) 0.3954(5) 0.1846(6) 0.079(3) Uani 1 1 d . . . . .
H13A H 0.756899 0.378328 0.224434 0.095 Uiso 1 1 calc R . . . .
C14A C 0.7563(16) 0.3806(5) 0.1267(7) 0.080(3) Uani 1 1 d . . . . .
H14A H 0.845676 0.352469 0.126012 0.096 Uiso 1 1 calc R . . . .
C15A C 0.5296(12) 0.5052(4) 0.2648(5) 0.057(2) Uani 1 1 d . . . . .
C16A C 0.5228(11) 0.6125(4) 0.3006(4) 0.050(2) Uani 1 1 d . . . . .
C17A C 0.5541(11) 0.7171(4) 0.2784(4) 0.050(2) Uani 1 1 d . . . . .
C18A C 0.4908(12) 0.7202(4) 0.2136(4) 0.054(2) Uani 1 1 d . . . . .
H18A H 0.418651 0.689557 0.193267 0.065 Uiso 1 1 calc R . . . .
C19A C 0.5346(12) 0.7691(4) 0.1782(4) 0.054(2) Uani 1 1 d . . . . .
H19A H 0.491025 0.772213 0.133100 0.065 Uiso 1 1 calc R . . . .
C20A C 0.6402(12) 0.8132(4) 0.2072(4) 0.051(2) Uani 1 1 d . . . . .
C21A C 0.7036(11) 0.8088(4) 0.2728(4) 0.049(2) Uani 1 1 d . . . . .
H21A H 0.778061 0.838725 0.293170 0.059 Uiso 1 1 calc R . . . .
C22A C 0.6579(12) 0.7604(4) 0.3087(4) 0.053(2) Uani 1 1 d . . . . .
H22A H 0.698406 0.757509 0.354130 0.064 Uiso 1 1 calc R . . . .
C23A C 0.6414(14) 0.9192(5) 0.1821(4) 0.063(2) Uani 1 1 d . . . . .
C24A C 0.7064(17) 0.9711(5) 0.1468(6) 0.079(3) Uani 1 1 d . . . . .
H24D H 0.633701 0.977100 0.104905 0.118 Uiso 1 1 calc GR . . . .
H24E H 0.822425 0.962690 0.138967 0.118 Uiso 1 1 calc GR . . . .
H24F H 0.705558 1.007512 0.173420 0.118 Uiso 1 1 calc GR . . . .
C25A C 0.7717(13) 0.8462(4) 0.1138(4) 0.057(2) Uani 1 1 d . . . . .
C26A C 0.6929(17) 0.8573(5) 0.0507(5) 0.079(3) Uani 1 1 d . . . . .
H26A H 0.585805 0.876699 0.043430 0.095 Uiso 1 1 calc R . . . .
C27A C 0.7733(17) 0.8394(6) -0.0026(5) 0.082(3) Uani 1 1 d . . . . .
H27A H 0.723027 0.848760 -0.045928 0.099 Uiso 1 1 calc R . . . .
C28A C 0.9207(14) 0.8093(5) 0.0074(5) 0.062(3) Uani 1 1 d . . . . .
C29A C 0.9970(13) 0.7970(5) 0.0698(5) 0.072(3) Uani 1 1 d . . . . .
H29A H 1.100601 0.775338 0.076446 0.086 Uiso 1 1 calc R . . . .
C30A C 0.9238(13) 0.8161(5) 0.1232(5) 0.067(3) Uani 1 1 d . . . . .
H30A H 0.978726 0.808419 0.166277 0.080 Uiso 1 1 calc R . . . .
S2 S -0.0969(8) 0.3246(4) 0.4105(3) 0.114(3) Uani 0.641(10) 1 d . . P A 1
S2A S -0.2175(12) 0.3169(5) 0.3381(5) 0.098(4) Uani 0.359(10) 1 d . . P A 2
O7 O -0.0235(18) 0.3052(7) 0.3453(9) 0.186(7) Uani 1 1 d . . . . .
C33 C -0.270(3) 0.2726(12) 0.4040(14) 0.205(13) Uani 1 1 d . . . . .
H33A H -0.226355 0.231616 0.411115 0.308 Uiso 0.641(10) 1 calc R . P A 1
H33B H -0.343041 0.282195 0.436969 0.308 Uiso 0.641(10) 1 calc R . P A 1
H33C H -0.336346 0.275461 0.360320 0.308 Uiso 0.641(10) 1 calc R . P A 1
H33D H -0.392232 0.275583 0.405652 0.308 Uiso 0.359(10) 1 calc R . P A 2
H33E H -0.240367 0.230526 0.397369 0.308 Uiso 0.359(10) 1 calc R . P A 2
H33F H -0.207483 0.287171 0.445182 0.308 Uiso 0.359(10) 1 calc R . P A 2
C34 C -0.2073(14) 0.3841(10) 0.3970(8) 0.142(8) Uani 1 1 d . . . . .
H34A H -0.252086 0.395850 0.436849 0.213 Uiso 0.641(10) 1 calc R . P A 1
H34B H -0.136252 0.416474 0.383719 0.213 Uiso 0.641(10) 1 calc R . P A 1
H34C H -0.301578 0.376529 0.361998 0.213 Uiso 0.641(10) 1 calc R . P A 1
H34D H -0.322269 0.398643 0.399301 0.213 Uiso 0.359(10) 1 calc R . P A 2
H34E H -0.154223 0.371507 0.440541 0.213 Uiso 0.359(10) 1 calc R . P A 2
H34F H -0.140290 0.416350 0.381036 0.213 Uiso 0.359(10) 1 calc R . P A 2
S1 S 1.3744(6) 0.1628(2) 0.5093(2) 0.077(2) Uani 0.622(11) 1 d . . P B 1
S1A S 1.3180(11) 0.2059(4) 0.4748(8) 0.119(6) Uani 0.378(11) 1 d . . P B 2
O10 O 1.1816(14) 0.1897(7) 0.5072(6) 0.146(5) Uani 1 1 d . . . . .
C31 C 1.413(2) 0.1469(9) 0.4351(11) 0.163(9) Uani 1 1 d . . . . .
H31A H 1.528361 0.130926 0.437312 0.244 Uiso 0.622(11) 1 calc R . P B 1
H31B H 1.331726 0.116777 0.415342 0.244 Uiso 0.622(11) 1 calc R . P B 1
H31C H 1.402367 0.183416 0.408332 0.244 Uiso 0.622(11) 1 calc R . P B 1
H31D H 1.506374 0.163051 0.414192 0.244 Uiso 0.378(11) 1 calc R . P B 2
H31E H 1.457066 0.116341 0.467229 0.244 Uiso 0.378(11) 1 calc R . P B 2
H31F H 1.328442 0.128663 0.401792 0.244 Uiso 0.378(11) 1 calc R . P B 2
C32 C 1.480(3) 0.2315(7) 0.5216(7) 0.121(6) Uani 1 1 d . . . . .
H32A H 1.602353 0.224975 0.524349 0.182 Uiso 0.622(11) 1 calc R . P B 1
H32B H 1.441805 0.258521 0.484989 0.182 Uiso 0.622(11) 1 calc R . P B 1
H32C H 1.455229 0.249684 0.562372 0.182 Uiso 0.622(11) 1 calc R . P B 1
H32D H 1.569096 0.241699 0.495351 0.182 Uiso 0.378(11) 1 calc R . P B 2
H32E H 1.447753 0.267633 0.544026 0.182 Uiso 0.378(11) 1 calc R . P B 2
H32F H 1.522240 0.200974 0.553999 0.182 Uiso 0.378(11) 1 calc R . P B 2
S3A S 1.065(2) 0.5852(8) 0.2182(8) 0.102(5) Uani 0.263(9) 1 d D U P C 2
C35A C 0.984(9) 0.5315(17) 0.155050 0.139(18) Uani 0.263(9) 1 d D U P C 2
H35A H 0.922187 0.552935 0.117704 0.208 Uiso 0.263(9) 1 calc GR . P C 2
H35B H 0.908454 0.503089 0.172488 0.208 Uiso 0.263(9) 1 calc GR . P C 2
H35C H 1.079425 0.509593 0.140911 0.208 Uiso 0.263(9) 1 calc GR . P C 2
O8A O 1.205(5) 0.6132(17) 0.1932(19) 0.113(11) Uani 0.263(9) 1 d D U P C 2
C36A C 0.940(8) 0.646(2) 0.177(2) 0.081(13) Uani 0.263(9) 1 d . U P C 2
H36A H 0.972483 0.652259 0.133132 0.122 Uiso 0.263(9) 1 calc GR . P C 2
H36B H 0.961299 0.683435 0.202134 0.122 Uiso 0.263(9) 1 calc GR . P C 2
H36C H 0.819349 0.636291 0.172412 0.122 Uiso 0.263(9) 1 calc GR . P C 2
S3 S 1.3686(7) 0.6687(3) 0.0345(3) 0.098(2) Uani 0.667(10) 1 d D U P D 1
O9 O 1.1907(18) 0.6619(11) 0.0149(17) 0.094(5) Uani 0.667(10) 1 d D U P D 1
C37 C 1.433(5) 0.6058(12) -0.0213(18) 0.180(13) Uani 0.667(10) 1 d D U P D 1
H37A H 1.341955 0.576050 -0.029025 0.270 Uiso 0.667(10) 1 calc GR . P D 1
H37B H 1.536839 0.586356 -0.000039 0.270 Uiso 0.667(10) 1 calc GR . P D 1
H37C H 1.453430 0.623107 -0.063054 0.270 Uiso 0.667(10) 1 calc GR . P D 1
C38 C 1.448(2) 0.7167(11) -0.0164(10) 0.129(8) Uani 0.667(10) 1 d D U P D 1
H38A H 1.489421 0.694081 -0.051659 0.194 Uiso 0.667(10) 1 calc GR . P D 1
H38B H 1.542427 0.739319 0.007926 0.194 Uiso 0.667(10) 1 calc GR . P D 1
H38C H 1.359629 0.744748 -0.035123 0.194 Uiso 0.667(10) 1 calc GR . P D 1
S4 S 1.0996(4) 0.57851(19) 0.15222(19) 0.0678(14) Uani 0.737(9) 1 d . U P C 1
O8 O 1.2775(12) 0.5867(6) 0.1743(6) 0.081(3) Uani 0.737(9) 1 d . U P C 1
C35 C 1.020(3) 0.5394(12) 0.2134(13) 0.130(8) Uani 0.737(9) 1 d . U P C 1
H35D H 1.082140 0.501600 0.221924 0.195 Uiso 0.737(9) 1 calc GR . P C 1
H35E H 0.899510 0.530657 0.199536 0.195 Uiso 0.737(9) 1 calc GR . P C 1
H35F H 1.032345 0.563687 0.253290 0.195 Uiso 0.737(9) 1 calc GR . P C 1
C36 C 0.977(4) 0.6386(12) 0.1435(13) 0.122(7) Uani 0.737(9) 1 d . U P C 1
H36D H 0.998659 0.663395 0.182953 0.183 Uiso 0.737(9) 1 calc GR . P C 1
H36E H 0.857822 0.626122 0.136577 0.183 Uiso 0.737(9) 1 calc GR . P C 1
H36F H 1.001399 0.661904 0.105727 0.183 Uiso 0.737(9) 1 calc GR . P C 1
S4A S 1.3654(14) 0.6032(5) 0.0159(5) 0.091(4) Uani 0.333(10) 1 d D U P D 2
O9A O 1.230(3) 0.6462(15) 0.016(3) 0.070(9) Uani 0.333(10) 1 d D U P D 2
C37A C 1.452(3) 0.6111(12) -0.0575(11) 0.044(6) Uani 0.333(10) 1 d D U P D 2
H37D H 1.371175 0.595886 -0.093998 0.066 Uiso 0.333(10) 1 calc GR . P D 2
H37E H 1.557705 0.588257 -0.054511 0.066 Uiso 0.333(10) 1 calc GR . P D 2
H37F H 1.474909 0.653684 -0.064772 0.066 Uiso 0.333(10) 1 calc GR . P D 2
C38A C 1.549(3) 0.6304(14) 0.0669(14) 0.070(9) Uani 0.333(10) 1 d D U P D 2
H38D H 1.533589 0.672871 0.077166 0.104 Uiso 0.333(10) 1 calc GR . P D 2
H38E H 1.648365 0.626250 0.044091 0.104 Uiso 0.333(10) 1 calc GR . P D 2
H38F H 1.567406 0.607095 0.107526 0.104 Uiso 0.333(10) 1 calc GR . P D 2

loop_
_atom_site_aniso_label
_atom_site_aniso_U_11
_atom_site_aniso_U_22
_atom_site_aniso_U_33
_atom_site_aniso_U_23
_atom_site_aniso_U_13
_atom_site_aniso_U_12
O1 0.086(5) 0.099(6) 0.055(4) 0.003(4) -0.017(4) -0.003(5)
O2 0.075(5) 0.086(5) 0.078(5) 0.003(4) 0.005(4) 0.032(4)
O3 0.082(5) 0.103(6) 0.062(4) -0.027(4) 0.004(4) 0.015(5)
O4 0.071(5) 0.104(6) 0.068(5) -0.009(4) -0.022(4) 0.017(4)
O5 0.063(4) 0.075(4) 0.065(4) 0.012(4) 0.013(3) 0.022(3)
O6 0.080(5) 0.079(5) 0.095(6) -0.037(4) 0.022(4) -0.007(4)
N1 0.066(6) 0.119(9) 0.079(7) 0.026(6) 0.001(5) 0.000(6)
N2 0.053(5) 0.086(7) 0.092(7) 0.015(6) 0.000(5) 0.018(5)
N3 0.047(4) 0.084(6) 0.067(5) 0.003(5) -0.003(4) 0.014(4)
N4 0.046(4) 0.093(6) 0.059(5) 0.004(5) -0.007(4) 0.006(4)
N5 0.060(5) 0.090(7) 0.070(6) -0.006(5) -0.002(4) 0.016(5)
N6 0.050(5) 0.088(6) 0.077(6) 0.020(5) 0.000(4) 0.019(4)
N7 0.041(4) 0.063(5) 0.064(5) 0.012(4) 0.007(3) 0.010(4)
N8 0.044(4) 0.063(5) 0.055(4) 0.000(4) 0.004(3) 0.007(4)
N9 0.066(5) 0.076(6) 0.052(4) -0.013(4) 0.015(4) -0.015(5)
C1 0.046(5) 0.085(8) 0.082(7) 0.025(6) 0.000(5) 0.000(5)
C2 0.040(5) 0.090(8) 0.088(8) 0.017(7) 0.001(5) 0.016(5)
C3 0.049(5) 0.072(7) 0.069(6) -0.018(5) 0.014(5) -0.006(5)
C4 0.106(9) 0.067(7) 0.069(7) -0.004(6) 0.033(7) 0.005(7)
C5 0.089(8) 0.064(7) 0.081(8) -0.009(6) 0.030(7) -0.008(6)
C6 0.062(6) 0.087(8) 0.060(6) -0.029(6) 0.005(5) 0.021(6)
C7 0.092(10) 0.118(11) 0.109(10) 0.031(9) -0.023(8) -0.048(9)
C8 0.068(8) 0.120(11) 0.124(11) 0.025(9) -0.024(8) -0.046(8)
C9 0.050(5) 0.090(8) 0.044(5) -0.012(5) -0.001(4) -0.001(5)
C10 0.065(6) 0.107(9) 0.046(5) -0.010(6) 0.016(5) -0.006(6)
C11 0.069(7) 0.092(8) 0.044(5) 0.008(5) 0.002(5) 0.001(6)
C12 0.050(5) 0.088(8) 0.057(6) -0.016(5) -0.011(5) 0.007(6)
C13 0.049(6) 0.106(9) 0.082(7) -0.011(7) 0.021(5) -0.014(6)
C14 0.063(6) 0.089(8) 0.062(6) -0.001(6) 0.020(5) -0.008(6)
C15 0.038(5) 0.075(6) 0.064(6) 0.005(5) 0.000(4) 0.002(5)
C16 0.041(5) 0.070(6) 0.062(6) -0.002(5) 0.023(4) -0.009(5)
C17 0.055(6) 0.061(6) 0.068(6) -0.004(5) 0.028(5) 0.008(5)
C18 0.109(9) 0.079(7) 0.039(5) 0.005(5) 0.014(6) -0.027(7)
C19 0.111(10) 0.086(8) 0.060(7) -0.008(6) 0.048(7) -0.031(7)
C20 0.059(5) 0.061(6) 0.049(5) -0.011(4) 0.014(4) -0.006(5)
C21 0.057(6) 0.054(5) 0.075(6) 0.002(5) 0.018(5) -0.012(5)
C22 0.058(6) 0.059(6) 0.077(7) 0.007(5) 0.011(5) -0.001(5)
C23 0.084(8) 0.098(9) 0.073(7) -0.029(7) 0.044(6) -0.020(7)
C24 0.056(6) 0.151(12) 0.062(6) -0.037(7) 0.010(5) -0.019(7)
C25 0.042(5) 0.107(8) 0.034(4) 0.001(5) 0.001(4) -0.016(5)
C26 0.050(5) 0.090(8) 0.041(5) 0.006(5) 0.003(4) 0.004(5)
C27 0.045(5) 0.120(10) 0.037(5) 0.000(5) -0.010(4) 0.006(6)
C28 0.052(5) 0.084(7) 0.051(5) 0.006(5) -0.006(4) 0.000(5)
C29 0.053(6) 0.124(11) 0.045(5) 0.015(6) -0.001(4) -0.020(6)
C30 0.066(6) 0.084(7) 0.047(5) -0.005(5) 0.005(4) -0.016(6)
O1A 0.107(6) 0.077(5) 0.078(5) -0.006(4) 0.056(5) -0.021(4)
O2A 0.097(6) 0.082(5) 0.068(4) -0.017(4) 0.039(4) -0.010(4)
O3A 0.118(6) 0.061(4) 0.074(5) -0.027(4) 0.020(5) -0.003(4)
O4A 0.111(6) 0.048(4) 0.091(5) -0.002(4) 0.042(5) -0.010(4)
O5A 0.069(4) 0.071(4) 0.044(3) 0.000(3) 0.023(3) -0.007(3)
O6A 0.107(6) 0.054(4) 0.063(4) -0.008(3) 0.020(4) 0.007(4)
N1A 0.051(4) 0.085(6) 0.039(4) 0.004(4) 0.008(3) -0.002(4)
N2A 0.047(4) 0.088(6) 0.046(4) 0.000(4) 0.016(3) 0.002(4)
N3A 0.059(5) 0.084(6) 0.053(4) -0.013(4) 0.019(4) -0.004(4)
N4A 0.052(5) 0.088(6) 0.058(5) -0.009(4) 0.022(4) 0.000(4)
N5A 0.080(6) 0.055(5) 0.060(5) 0.011(4) 0.028(4) -0.004(4)
N6A 0.078(5) 0.062(5) 0.042(4) 0.002(4) 0.022(4) -0.012(4)
N7A 0.042(4) 0.059(5) 0.052(4) -0.007(3) 0.015(3) -0.010(3)
N8A 0.048(4) 0.049(4) 0.061(4) 0.000(4) 0.012(4) -0.013(3)
N9A 0.080(5) 0.045(4) 0.042(4) -0.001(3) 0.008(4) 0.010(4)
C1A 0.044(5) 0.083(7) 0.038(4) 0.006(4) 0.014(4) -0.002(5)
C2A 0.045(5) 0.094(8) 0.048(5) -0.010(5) 0.011(4) -0.004(5)
C3A 0.073(7) 0.074(7) 0.075(7) -0.025(6) 0.034(6) 0.002(6)
C4A 0.067(7) 0.111(10) 0.069(7) -0.010(7) -0.010(6) -0.008(7)
C5A 0.087(8) 0.085(8) 0.068(7) -0.004(6) 0.000(6) 0.000(7)
C6A 0.076(7) 0.051(6) 0.067(6) -0.005(5) 0.007(5) 0.013(5)
C7A 0.084(7) 0.081(7) 0.058(6) -0.029(6) 0.019(6) -0.009(6)
C8A 0.083(7) 0.093(8) 0.053(6) -0.032(6) 0.025(5) -0.005(6)
C9A 0.077(7) 0.049(5) 0.055(5) -0.015(4) 0.013(5) -0.004(5)
C10A 0.089(8) 0.064(6) 0.062(6) -0.015(5) -0.011(6) 0.005(6)
C11A 0.079(7) 0.058(6) 0.079(7) -0.019(5) 0.002(6) 0.010(5)
C12A 0.084(7) 0.054(6) 0.076(7) -0.014(5) 0.030(6) -0.022(6)
C13A 0.108(9) 0.059(6) 0.073(7) 0.002(5) 0.019(7) 0.023(6)
C14A 0.083(8) 0.061(7) 0.098(9) -0.007(6) 0.020(7) 0.014(6)
C15A 0.056(5) 0.059(6) 0.058(5) -0.001(4) 0.014(4) -0.001(5)
C16A 0.050(5) 0.054(5) 0.047(5) -0.009(4) 0.006(4) -0.003(4)
C17A 0.054(5) 0.058(5) 0.041(4) -0.005(4) 0.016(4) 0.002(4)
C18A 0.054(5) 0.061(6) 0.047(5) -0.013(4) 0.008(4) -0.008(4)
C19A 0.063(6) 0.064(6) 0.033(4) -0.008(4) -0.002(4) 0.001(5)
C20A 0.062(5) 0.042(5) 0.051(5) -0.005(4) 0.012(4) 0.010(4)
C21A 0.054(5) 0.046(5) 0.044(4) -0.002(4) -0.002(4) 0.006(4)
C22A 0.062(5) 0.056(5) 0.041(4) -0.007(4) 0.002(4) 0.013(4)
C23A 0.076(6) 0.067(6) 0.042(5) -0.006(4) 0.001(5) -0.006(5)
C24A 0.103(9) 0.060(6) 0.075(7) 0.010(5) 0.016(7) -0.006(6)
C25A 0.071(6) 0.051(5) 0.052(5) 0.000(4) 0.017(5) 0.002(5)
C26A 0.107(9) 0.086(8) 0.043(5) 0.006(5) 0.010(5) 0.036(7)
C27A 0.110(9) 0.092(8) 0.045(5) 0.009(5) 0.014(6) 0.023(7)
C28A 0.075(7) 0.063(6) 0.052(5) 0.000(4) 0.022(5) -0.012(5)
C29A 0.057(6) 0.088(8) 0.074(7) 0.005(6) 0.020(5) 0.013(5)
C30A 0.072(7) 0.085(7) 0.045(5) 0.013(5) 0.012(5) 0.009(6)
S2 0.088(4) 0.158(6) 0.094(4) 0.015(4) 0.001(3) -0.008(4)
S2A 0.075(6) 0.139(9) 0.083(6) 0.036(6) 0.026(5) 0.006(6)
O7 0.148(12) 0.181(13) 0.252(18) 0.068(13) 0.111(12) 0.020(10)
C33 0.16(2) 0.21(2) 0.27(3) 0.10(2) 0.10(2) 0.012(18)
C34 0.033(5) 0.26(2) 0.142(13) -0.101(15) 0.027(7) -0.005(9)
S1 0.083(3) 0.087(4) 0.061(3) 0.014(2) 0.009(2) -0.014(3)
S1A 0.058(5) 0.082(6) 0.224(14) 0.057(8) 0.049(7) 0.011(4)
O10 0.090(7) 0.214(13) 0.146(10) 0.045(9) 0.060(7) -0.022(8)
C31 0.103(13) 0.160(18) 0.22(2) -0.088(17) -0.003(14) -0.008(12)
C32 0.169(17) 0.113(12) 0.084(9) -0.013(8) 0.029(10) 0.001(11)
S3A 0.091(8) 0.098(9) 0.106(9) -0.008(7) -0.019(7) 0.008(7)
C35A 0.14(3) 0.13(3) 0.15(3) 0.00(2) 0.03(2) 0.01(2)
O8A 0.15(2) 0.103(18) 0.097(18) -0.036(15) 0.047(17) 0.011(17)
C36A 0.11(2) 0.07(2) 0.07(2) -0.029(17) 0.023(19) 0.027(18)
S3 0.082(4) 0.105(4) 0.101(4) 0.013(3) -0.011(3) -0.020(3)
O9 0.069(11) 0.116(12) 0.094(10) 0.010(10) -0.002(11) 0.027(9)
C37 0.14(2) 0.24(2) 0.16(2) 0.02(2) 0.051(19) -0.014(19)
C38 0.046(9) 0.26(2) 0.093(13) 0.001(14) 0.032(9) -0.020(12)
S4 0.0476(19) 0.088(3) 0.066(2) -0.0071(18) 0.0039(15) -0.0075(18)
O8 0.043(5) 0.108(8) 0.093(7) 0.010(6) 0.016(5) -0.007(5)
C35 0.097(13) 0.117(14) 0.173(17) 0.078(14) 0.007(13) 0.000(12)
C36 0.127(15) 0.130(15) 0.116(15) 0.034(13) 0.037(13) 0.046(13)
S4A 0.087(6) 0.111(7) 0.075(6) 0.018(5) 0.012(5) -0.012(5)
O9A 0.025(10) 0.105(19) 0.079(14) 0.014(15) 0.005(11) 0.020(12)
C37A 0.045(12) 0.056(13) 0.034(11) 0.001(10) 0.020(10) -0.002(11)
C38A 0.070(16) 0.081(17) 0.055(14) -0.011(13) -0.002(13) 0.036(14)

loop_
_atom_type_symbol
_atom_type_description
_atom_type_scat_dispersion_real
_atom_type_scat_dispersion_imag
_atom_type_scat_source
C C 0.0033 0.0016 'International Tables Vol C Tables 4.2.6.8 and 6.1.1.4'
H H 0.0000 0.0000 'International Tables Vol C Tables 4.2.6.8 and 6.1.1.4'
N N 0.0061 0.0033 'International Tables Vol C Tables 4.2.6.8 and 6.1.1.4'
O O 0.0106 0.0060 'International Tables Vol C Tables 4.2.6.8 and 6.1.1.4'
S S 0.1246 0.1234 'International Tables Vol C Tables 4.2.6.8 and 6.1.1.4'

loop_
_geom_angle_atom_site_label_1
_geom_angle_atom_site_label_2
_geom_angle_atom_site_label_3
_geom_angle
C1 O1 C28 119.2(8)
C2 O2 C3 116.3(8)
C9 O3 C6 115.2(7)
C15 O4 C12 116.3(7)
C16 O5 C17 118.2(7)
N2 N1 C1 116.8(10)
N1 N2 C2 116.2(10)
N4 N3 C2 116.3(9)
N3 N4 C1 117.1(9)
N6 N5 C15 116.4(9)
N5 N6 C16 117.6(9)
C16 N7 N8 116.5(8)
C15 N8 N7 115.6(8)
C20 N9 C25 116.7(8)
C23 N9 C20 120.8(10)
C23 N9 C25 122.4(10)
N1 C1 O1 115.4(10)
N1 C1 N4 125.5(12)
N4 C1 O1 118.6(10)
O2 C2 N2 114.5(9)
N3 C2 O2 119.9(10)
N3 C2 N2 125.3(12)
C4 C3 O2 117.1(10)
C8 C3 O2 124.1(10)
C8 C3 C4 118.6(11)
C3 C4 H4 120.4
C5 C4 C3 119.3(11)
C5 C4 H4 120.4
C4 C5 H5 119.7
C6 C5 C4 120.6(11)
C6 C5 H5 119.7
C5 C6 O3 119.7(11)
C5 C6 C7 120.4(11)
C7 C6 O3 119.9(12)
C6 C7 H7 121.0
C8 C7 C6 118.0(13)
C8 C7 H7 121.0
C3 C8 H8 118.5
C7 C8 C3 123.1(12)
C7 C8 H8 118.5
O3 C9 C10 120.0(9)
O3 C9 C14 120.3(10)
C10 C9 C14 119.6(10)
C9 C10 H10 119.3
C11 C10 C9 121.5(10)
C11 C10 H10 119.3
C10 C11 H11 121.1
C10 C11 C12 117.9(11)
C12 C11 H11 121.1
C11 C12 O4 117.7(11)
C13 C12 O4 121.4(10)
C13 C12 C11 120.8(10)
C12 C13 H13 119.6
C14 C13 C12 120.7(10)
C14 C13 H13 119.6
C9 C14 H14 120.3
C13 C14 C9 119.4(11)
C13 C14 H14 120.3
N5 C15 O4 112.1(8)
N8 C15 O4 119.7(9)
N8 C15 N5 128.1(10)
O5 C16 N6 115.4(9)
O5 C16 N7 119.3(9)
N7 C16 N6 125.3(9)
C18 C17 O5 118.8(9)
C18 C17 C22 121.5(10)
C22 C17 O5 119.6(9)
C17 C18 H18 119.8
C17 C18 C19 120.3(10)
C19 C18 H18 119.8
C18 C19 H19 119.4
C18 C19 C20 121.1(10)
C20 C19 H19 119.4
N9 C20 C19 122.7(9)
C21 C20 N9 120.3(9)
C21 C20 C19 116.9(10)
C20 C21 H21 119.4
C20 C21 C22 121.3(9)
C22 C21 H21 119.4
C17 C22 C21 118.7(9)
C17 C22 H22 120.6
C21 C22 H22 120.6
O6 C23 N9 121.0(12)
O6 C23 C24 124.2(11)
N9 C23 C24 114.8(12)
C23 C24 H24A 109.5
C23 C24 H24B 109.5
C23 C24 H24C 109.5
H24A C24 H24B 109.5
H24A C24 H24C 109.5
H24B C24 H24C 109.5
C26 C25 N9 117.9(8)
C30 C25 N9 122.9(9)
C30 C25 C26 119.1(11)
C25 C26 H26 119.8
C27 C26 C25 120.4(9)
C27 C26 H26 119.8
C26 C27 H27 120.4
C26 C27 C28 119.2(10)
C28 C27 H27 120.4
C27 C28 O1 122.1(10)
C27 C28 C29 120.9(11)
C29 C28 O1 116.8(10)
C28 C29 H29 119.8
C30 C29 C28 120.4(10)
C30 C29 H29 119.8
C25 C30 H30 120.0
C29 C30 C25 120.0(10)
C29 C30 H30 120.0
C1A O1A C28A 118.2(7)
C2A O2A C3A 118.2(7)
C6A O3A C9A 115.3(8)
C15A O4A C12A 116.0(7)
C16A O5A C17A 119.3(6)
N2A N1A C1A 117.6(8)
N1A N2A C2A 116.3(8)
C2A N3A N4A 115.8(8)
C1A N4A N3A 116.8(8)
N6A N5A C15A 117.2(7)
C16A N6A N5A 116.3(7)
C16A N7A N8A 115.5(7)
N7A N8A C15A 117.8(7)
C20A N9A C25A 116.5(7)
C23A N9A C20A 119.4(7)
C23A N9A C25A 123.8(8)
N1A C1A O1A 114.1(8)
N4A C1A O1A 119.4(8)
N4A C1A N1A 126.5(10)
O2A C2A N2A 114.2(8)
N3A C2A O2A 119.6(9)
N3A C2A N2A 125.9(11)
C4A C3A O2A 119.9(11)
C8A C3A O2A 119.0(10)
C8A C3A C4A 121.0(12)
C3A C4A H4A 120.2
C5A C4A C3A 119.5(11)
C5A C4A H4A 120.2
C4A C5A H5A 120.6
C4A C5A C6A 118.7(11)
C6A C5A H5A 120.6
O3A C6A C5A 120.5(10)
O3A C6A C7A 119.2(10)
C7A C6A C5A 120.2(11)
C6A C7A H7A 119.9
C8A C7A C6A 120.2(11)
C8A C7A H7A 119.9
C3A C8A C7A 120.2(11)
C3A C8A H8A 119.9
C7A C8A H8A 119.9
C10A C9A O3A 119.4(9)
C14A C9A O3A 119.9(9)
C14A C9A C10A 120.8(9)
C9A C10A H10A 120.5
C9A C10A C11A 119.1(10)
C11A C10A H10A 120.5
C10A C11A H11A 120.8
C12A C11A C10A 118.4(10)
C12A C11A H11A 120.8
C11A C12A O4A 120.2(10)
C11A C12A C13A 122.8(10)
C13A C12A O4A 117.0(11)
C12A C13A H13A 120.7
C14A C13A C12A 118.6(11)
C14A C13A H13A 120.7
C9A C14A H14A 119.8
C13A C14A C9A 120.4(10)
C13A C14A H14A 119.8
O4A C15A N5A 114.6(8)
O4A C15A N8A 121.7(8)
N8A C15A N5A 123.4(9)
N6A C16A O5A 113.7(7)
N6A C16A N7A 128.0(9)
N7A C16A O5A 118.0(8)
C18A C17A O5A 121.4(8)
C18A C17A C22A 122.1(8)
C22A C17A O5A 116.4(8)
C17A C18A H18A 120.9
C17A C18A C19A 118.2(8)
C19A C18A H18A 120.9
C18A C19A H19A 119.5
C20A C19A C18A 121.1(8)
C20A C19A H19A 119.5
C19A C20A N9A 119.8(8)
C19A C20A C21A 119.6(8)
C21A C20A N9A 120.5(8)
C20A C21A H21A 120.2
C20A C21A C22A 119.6(8)
C22A C21A H21A 120.2
C17A C22A C21A 119.4(8)
C17A C22A H22A 120.3
C21A C22A H22A 120.3
O6A C23A N9A 119.2(9)
O6A C23A C24A 121.0(10)
N9A C23A C24A 119.8(9)
C23A C24A H24D 109.5
C23A C24A H24E 109.5
C23A C24A H24F 109.5
H24D C24A H24E 109.5
H24D C24A H24F 109.5
H24E C24A H24F 109.5
C26A C25A N9A 120.3(9)
C30A C25A N9A 120.1(8)
C30A C25A C26A 119.5(9)
C25A C26A H26A 120.3
C25A C26A C27A 119.4(11)
C27A C26A H26A 120.3
C26A C27A H27A 119.8
C28A C27A C26A 120.4(10)
C28A C27A H27A 119.8
C27A C28A O1A 119.3(10)
C27A C28A C29A 120.4(9)
C29A C28A O1A 120.3(10)
C28A C29A H29A 119.8
C28A C29A C30A 120.4(10)
C30A C29A H29A 119.8
C25A C30A C29A 119.9(9)
C25A C30A H30A 120.0
C29A C30A H30A 120.0
O7 S2 C33 97.7(12)
C34 S2 O7 109.6(9)
C34 S2 C33 97.0(10)
O7 S2A C33 100.1(11)
O7 S2A C34 96.8(10)
C33 S2A C34 86.6(12)
S2 C33 H33A 109.5
S2 C33 H33B 109.5
S2 C33 H33C 109.5
S2A C33 H33D 109.5
S2A C33 H33E 109.5
S2A C33 H33F 109.5
H33A C33 H33B 109.5
H33A C33 H33C 109.5
H33B C33 H33C 109.5
H33D C33 H33E 109.5
H33D C33 H33F 109.5
H33E C33 H33F 109.5
S2 C34 H34A 109.5
S2 C34 H34B 109.5
S2 C34 H34C 109.5
S2A C34 H34D 109.5
S2A C34 H34E 109.5
S2A C34 H34F 109.5
H34A C34 H34B 109.5
H34A C34 H34C 109.5
H34B C34 H34C 109.5
H34D C34 H34E 109.5
H34D C34 H34F 109.5
H34E C34 H34F 109.5
O10 S1 C31 110.7(9)
O10 S1 C32 96.6(9)
C31 S1 C32 100.0(9)
O10 S1A C31 116.3(12)
O10 S1A C32 114.6(13)
C32 S1A C31 100.5(10)
S1 C31 H31A 109.5
S1 C31 H31B 109.5
S1 C31 H31C 109.5
S1A C31 H31D 109.5
S1A C31 H31E 109.5
S1A C31 H31F 109.5
H31A C31 H31B 109.5
H31A C31 H31C 109.5
H31B C31 H31C 109.5
H31D C31 H31E 109.5
H31D C31 H31F 109.5
H31E C31 H31F 109.5
S1 C32 H32A 109.5
S1 C32 H32B 109.5
S1 C32 H32C 109.5
S1A C32 H32D 109.5
S1A C32 H32E 109.5
S1A C32 H32F 109.5
H32A C32 H32B 109.5
H32A C32 H32C 109.5
H32B C32 H32C 109.5
H32D C32 H32E 109.5
H32D C32 H32F 109.5
H32E C32 H32F 109.5
C35A S3A C36A 92(2)
O8A S3A C35A 104(3)
O8A S3A C36A 85(3)
S3A C35A H35A 109.5
S3A C35A H35B 109.5
S3A C35A H35C 109.5
H35A C35A H35B 109.5
H35A C35A H35C 109.5
H35B C35A H35C 109.5
S3A C36A H36A 109.5
S3A C36A H36B 109.5
S3A C36A H36C 109.5
H36A C36A H36B 109.5
H36A C36A H36C 109.5
H36B C36A H36C 109.5
O9 S3 C37 95.3(16)
O9 S3 C38 109.8(15)
C38 S3 C37 86.0(11)
S3 C37 H37A 109.5
S3 C37 H37B 109.5
S3 C37 H37C 109.5
H37A C37 H37B 109.5
H37A C37 H37C 109.5
H37B C37 H37C 109.5
S3 C38 H38A 109.5
S3 C38 H38B 109.5
S3 C38 H38C 109.5
H38A C38 H38B 109.5
H38A C38 H38C 109.5
H38B C38 H38C 109.5
O8 S4 C35 106.3(9)
O8 S4 C36 118.3(13)
C36 S4 C35 102.3(12)
S4 C35 H35D 109.5
S4 C35 H35E 109.5
S4 C35 H35F 109.5
H35D C35 H35E 109.5
H35D C35 H35F 109.5
H35E C35 H35F 109.5
S4 C36 H36D 109.5
S4 C36 H36E 109.5
S4 C36 H36F 109.5
H36D C36 H36E 109.5
H36D C36 H36F 109.5
H36E C36 H36F 109.5
O9A S4A C37A 109(3)
O9A S4A C38A 109(2)
C37A S4A C38A 94.9(15)
S4A C37A H37D 109.5
S4A C37A H37E 109.5
S4A C37A H37F 109.5
H37D C37A H37E 109.5
H37D C37A H37F 109.5
H37E C37A H37F 109.5
S4A C38A H38D 109.5
S4A C38A H38E 109.5
S4A C38A H38F 109.5
H38D C38A H38E 109.5
H38D C38A H38F 109.5
H38E C38A H38F 109.5

loop_
_geom_bond_atom_site_label_1
_geom_bond_atom_site_label_2
_geom_bond_distance
O1 C1 1.364(14)
O1 C28 1.405(14)
O2 C2 1.336(14)
O2 C3 1.412(12)
O3 C6 1.421(13)
O3 C9 1.373(13)
O4 C12 1.413(13)
O4 C15 1.362(12)
O5 C16 1.338(11)
O5 C17 1.406(12)
O6 C23 1.245(15)
N1 N2 1.320(15)
N1 C1 1.326(15)
N2 C2 1.354(14)
N3 N4 1.321(12)
N3 C2 1.322(13)
N4 C1 1.337(13)
N5 N6 1.287(12)
N5 C15 1.337(13)
N6 C16 1.353(13)
N7 N8 1.343(11)
N7 C16 1.340(12)
N8 C15 1.315(12)
N9 C20 1.412(13)
N9 C23 1.409(14)
N9 C25 1.424(14)
C3 C4 1.369(15)
C3 C8 1.362(17)
C4 H4 0.9500
C4 C5 1.363(16)
C5 H5 0.9500
C5 C6 1.361(16)
C6 C7 1.371(17)
C7 H7 0.9500
C7 C8 1.338(18)
C8 H8 0.9500
C9 C10 1.380(15)
C9 C14 1.400(14)
C10 H10 0.9500
C10 C11 1.343(16)
C11 H11 0.9500
C11 C12 1.406(15)
C12 C13 1.372(16)
C13 H13 0.9500
C13 C14 1.333(16)
C14 H14 0.9500
C17 C18 1.344(14)
C17 C22 1.374(14)
C18 H18 0.9500
C18 C19 1.370(17)
C19 H19 0.9500
C19 C20 1.412(15)
C20 C21 1.389(13)
C21 H21 0.9500
C21 C22 1.396(15)
C22 H22 0.9500
C23 C24 1.501(18)
C24 H24A 0.9800
C24 H24B 0.9800
C24 H24C 0.9800
C25 C26 1.415(13)
C25 C30 1.380(14)
C26 H26 0.9500
C26 C27 1.374(16)
C27 H27 0.9500
C27 C28 1.376(14)
C28 C29 1.379(15)
C29 H29 0.9500
C29 C30 1.372(16)
C30 H30 0.9500
O1A C1A 1.350(12)
O1A C28A 1.379(11)
O2A C2A 1.329(13)
O2A C3A 1.408(13)
O3A C6A 1.369(13)
O3A C9A 1.399(11)
O4A C12A 1.441(13)
O4A C15A 1.317(11)
O5A C16A 1.361(11)
O5A C17A 1.410(11)
O6A C23A 1.269(12)
N1A N2A 1.290(11)
N1A C1A 1.331(11)
N2A C2A 1.350(13)
N3A N4A 1.337(12)
N3A C2A 1.326(12)
N4A C1A 1.306(12)
N5A N6A 1.305(11)
N5A C15A 1.355(12)
N6A C16A 1.303(11)
N7A N8A 1.319(10)
N7A C16A 1.311(11)
N8A C15A 1.332(12)
N9A C20A 1.430(11)
N9A C23A 1.367(12)
N9A C25A 1.440(11)
C3A C4A 1.394(16)
C3A C8A 1.339(15)
C4A H4A 0.9500
C4A C5A 1.380(18)
C5A H5A 0.9500
C5A C6A 1.386(16)
C6A C7A 1.379(15)
C7A H7A 0.9500
C7A C8A 1.364(16)
C8A H8A 0.9500
C9A C10A 1.391(15)
C9A C14A 1.378(16)
C10A H10A 0.9500
C10A C11A 1.391(16)
C11A H11A 0.9500
C11A C12A 1.372(16)
C12A C13A 1.377(16)
C13A H13A 0.9500
C13A C14A 1.363(16)
C14A H14A 0.9500
C17A C18A 1.364(12)
C17A C22A 1.364(13)
C18A H18A 0.9500
C18A C19A 1.384(13)
C19A H19A 0.9500
C19A C20A 1.374(13)
C20A C21A 1.381(12)
C21A H21A 0.9500
C21A C22A 1.385(12)
C22A H22A 0.9500
C23A C24A 1.499(14)
C24A H24D 0.9800
C24A H24E 0.9800
C24A H24F 0.9800
C25A C26A 1.387(14)
C25A C30A 1.375(14)
C26A H26A 0.9500
C26A C27A 1.409(15)
C27A H27A 0.9500
C27A C28A 1.344(15)
C28A C29A 1.372(15)
C29A H29A 0.9500
C29A C30A 1.388(14)
C30A H30A 0.9500
S2 O7 1.603(17)
S2 C33 1.79(3)
S2 C34 1.59(2)
S2A O7 1.555(17)
S2A C33 1.78(2)
S2A C34 1.92(2)
C33 H33A 0.9800
C33 H33B 0.9800
C33 H33C 0.9800
C33 H33D 0.9800
C33 H33E 0.9800
C33 H33F 0.9800
C34 H34A 0.9800
C34 H34B 0.9800
C34 H34C 0.9800
C34 H34D 0.9800
C34 H34E 0.9800
C34 H34F 0.9800
S1 O10 1.645(13)
S1 C31 1.65(2)
S1 C32 1.747(18)
S1A O10 1.403(13)
S1A C31 1.78(2)
S1A C32 1.60(2)
C31 H31A 0.9800
C31 H31B 0.9800
C31 H31C 0.9800
C31 H31D 0.9800
C31 H31E 0.9800
C31 H31F 0.9800
C32 H32A 0.9800
C32 H32B 0.9800
C32 H32C 0.9800
C32 H32D 0.9800
C32 H32E 0.9800
C32 H32F 0.9800
S3A C35A 1.818(14)
S3A O8A 1.442(14)
S3A C36A 1.83(5)
C35A H35A 0.9800
C35A H35B 0.9800
C35A H35C 0.9800
C36A H36A 0.9800
C36A H36B 0.9800
C36A H36C 0.9800
S3 O9 1.427(13)
S3 C37 1.93(2)
S3 C38 1.686(17)
C37 H37A 0.9800
C37 H37B 0.9800
C37 H37C 0.9800
C38 H38A 0.9800
C38 H38B 0.9800
C38 H38C 0.9800
S4 O8 1.439(10)
S4 C35 1.73(2)
S4 C36 1.65(2)
C35 H35D 0.9800
C35 H35E 0.9800
C35 H35F 0.9800
C36 H36D 0.9800
C36 H36E 0.9800
C36 H36F 0.9800
S4A O9A 1.443(14)
S4A C37A 1.763(18)
S4A C38A 1.79(2)
C37A H37D 0.9800
C37A H37E 0.9800
C37A H37F 0.9800
C38A H38D 0.9800
C38A H38E 0.9800
C38A H38F 0.9800
